data_7126885
loop_
_publ_author_name
'Yeung, Chi-Fung'
'Chung, Lai-Hon'
'Tse, Sheung-Ying'
'Shek, Hau-Lam'
'Tse, Man-Kit'
'Yiu, Shek-Man'
'Wong, Chun-Yuen'

_publ_section_title
;
 Conventional and unconventional alkyne activations by Ru and Os for
 unprecedented dimetalated quinolizinium complexes.
;
_journal_issue 63
_journal_name_full 'Chemical communications (Cambridge, England)'
_journal_page_first 8908
_journal_page_last 8911
_journal_paper_doi 10.1039/d0cc03480k
_journal_volume 56
_journal_year 2020
_chemical_formula_moiety 'C35 H26 N5 Ru, Cl O4, H2 O'
_chemical_formula_sum 'C35 H28 Cl N5 O5 Ru'
_chemical_formula_weight 735.161
_space_group_crystal_system monoclinic
_space_group_IT_number 14
_space_group_name_Hall '-P 2ybc'
_space_group_name_H-M_alt 'P 1 21/c 1'
_symmetry_Int_Tables_number 14
_atom_sites_solution_primary iterative
_audit_creation_date 2020-01-30
_audit_creation_method
;
Olex2 1.3
(compiled Nov 21 2019 18:26:39 for OlexSys, GUI svn.r6003)
;
_audit_update_record
;
2020-05-05 deposited with the CCDC.	2020-07-01 downloaded from the CCDC.
;
_cell_angle_alpha 90
_cell_angle_beta 97.114(1)
_cell_angle_gamma 90
_cell_formula_units_Z 4
_cell_length_a 9.9119(1)
_cell_length_b 14.4815(2)
_cell_length_c 21.9881(3)
_cell_measurement_reflns_used 6865
_cell_measurement_temperature 173.00(14)
_cell_measurement_theta_max 71.6990
_cell_measurement_theta_min 9.3890
_cell_volume 3131.86(7)
_computing_molecular_graphics 'Olex2 1.3 (Dolomanov et al., 2009)'
_computing_publication_material 'Olex2 1.3 (Dolomanov et al., 2009)'
_computing_structure_refinement 'olex2.refine 1.3 (Bourhis et al., 2015)'
_computing_structure_solution 'olex2.solve 1.3 (Bourhis et al., 2015)'
_diffrn_ambient_temperature 173.00(14)
_diffrn_measured_fraction_theta_full 0.9984
_diffrn_measured_fraction_theta_max 0.9983
_diffrn_measurement_device_type 'Xcalibur, Sapphire3, Gemini ultra'
_diffrn_measurement_method '\w scans'
_diffrn_radiation_type 'Cu K\a'
_diffrn_radiation_wavelength 1.54184
_diffrn_reflns_av_R_equivalents 0.0263
_diffrn_reflns_av_unetI/netI 0.0291
_diffrn_reflns_Laue_measured_fraction_full 0.9984
_diffrn_reflns_Laue_measured_fraction_max 0.9983
_diffrn_reflns_limit_h_max 7
_diffrn_reflns_limit_h_min -11
_diffrn_reflns_limit_k_max 17
_diffrn_reflns_limit_k_min -14
_diffrn_reflns_limit_l_max 26
_diffrn_reflns_limit_l_min -24
_diffrn_reflns_number 12177
_diffrn_reflns_point_group_measured_fraction_full 0.9984
_diffrn_reflns_point_group_measured_fraction_max 0.9983
_diffrn_reflns_theta_full 67.6840
_diffrn_reflns_theta_max 68.24
_diffrn_reflns_theta_min 3.66
_exptl_absorpt_coefficient_mu 5.274
_exptl_absorpt_correction_T_max 1.00000
_exptl_absorpt_correction_T_min 0.40685
_exptl_absorpt_correction_type multi-scan
_exptl_absorpt_process_details
;
CrysAlisPro, Agilent Technologies,
Version 1.171.37.35h (release 09-02-2015 CrysAlis171 .NET)
(compiled Feb  9 2015,16:26:32)
Empirical absorption correction using spherical harmonics,
 implemented in SCALE3 ABSPACK scaling algorithm.
;
_exptl_crystal_colour violet
_exptl_crystal_colour_primary violet
_exptl_crystal_density_diffrn 1.559
_exptl_crystal_description block
_exptl_crystal_F_000 1502.448
_exptl_crystal_size_max 0.51
_exptl_crystal_size_mid 0.19
_exptl_crystal_size_min 0.08
_refine_diff_density_max 1.5464
_refine_diff_density_min -0.6933
_refine_diff_density_rms 0.0910
_refine_ls_d_res_high 0.8300
_refine_ls_d_res_low 12.0657
_refine_ls_goodness_of_fit_ref 1.0532
_refine_ls_hydrogen_treatment mixed
_refine_ls_matrix_type full
_refine_ls_number_constraints 55
_refine_ls_number_parameters 427
_refine_ls_number_reflns 5727
_refine_ls_number_restraints 0
_refine_ls_restrained_S_all 1.0532
_refine_ls_R_factor_all 0.0395
_refine_ls_R_factor_gt 0.0378
_refine_ls_shift/su_max 0.0004
_refine_ls_shift/su_mean 0.0000
_refine_ls_structure_factor_coef Fsqd
_refine_ls_weighting_details 'w=1/[\s^2^(Fo^2^)+(0.0575P)^2^+3.4765P] where P=(Fo^2^+2Fc^2^)/3'
_refine_ls_weighting_scheme calc
_refine_ls_wR_factor_gt 0.0983
_refine_ls_wR_factor_ref 0.0999
_reflns_Friedel_coverage 0.0
_reflns_limit_h_max 11
_reflns_limit_h_min -11
_reflns_limit_k_max 17
_reflns_limit_k_min 0
_reflns_limit_l_max 26
_reflns_limit_l_min 0
_reflns_number_gt 5435
_reflns_number_total 5727
_reflns_threshold_expression I>=2u(I)
_cod_data_source_file d0cc03480k2.cif
_cod_data_source_block 3
_cod_depositor_comments 'Adding full bibliography for 7126879--7126885.cif.'
_cod_database_code 7126885
_olex2_refinement_description
;
1. Fixed Uiso
 At 1.2 times of:
  All C(H) groups
 At 1.5 times of:
  All O(H,H) groups
2.a Free rotating group:
 O5(H5a,H5b)
2.b Aromatic/amide H refined with riding coordinates:
 C2(H2), C3(H3), C4(H4), C5(H5), C9(H9), C10(H10), C11(H11), C12(H12),
 C13(H13), C15(H15), C16(H16), C17(H17), C18(H18), C19(H19), C22(H22), C23(H23),
  C24(H24), C25(H25), C26(H26), C27(H27), C28(H28), C29(H29), C32(H32),
 C33(H33), C34(H34), C35(H35)
;
_olex2_submission_special_instructions 'No special instructions were received'

loop_
_space_group_symop_id
_space_group_symop_operation_xyz
1 x,y,z
2 -x,y+1/2,-z+1/2
3 -x,-y,-z
4 x,-y-1/2,z-1/2

loop_
_atom_site_label
_atom_site_type_symbol
_atom_site_fract_x
_atom_site_fract_y
_atom_site_fract_z
_atom_site_U_iso_or_equiv
_atom_site_adp_type
_atom_site_occupancy
_atom_site_refinement_flags_posn
Ru1 Ru 0.38018(2) 0.522221(14) 0.649808(9) 0.02179(9) Uani 1.000000 .
N1 N 0.5125(3) 0.4472(2) 0.83950(13) 0.0389(6) Uani 1.000000 .
N2 N 0.2984(2) 0.64788(16) 0.66829(11) 0.0239(5) Uani 1.000000 .
N3 N 0.2695(2) 0.55676(17) 0.56464(10) 0.0242(5) Uani 1.000000 .
N4 N 0.2138(2) 0.43848(17) 0.66630(10) 0.0253(5) Uani 1.000000 .
N5 N 0.4420(2) 0.39382(17) 0.62540(10) 0.0257(5) Uani 1.000000 .
C1 C 0.5564(3) 0.59130(19) 0.64010(13) 0.0268(6) Uani 1.000000 .
C2 C 0.5874(3) 0.6412(2) 0.58872(15) 0.0334(7) Uani 1.000000 .
H2 H 0.5239(3) 0.6417(2) 0.55264(15) 0.0401(8) Uiso 1.000000 R
C3 C 0.7083(4) 0.6898(2) 0.58920(18) 0.0443(8) Uani 1.000000 .
H3 H 0.7259(4) 0.7232(2) 0.55382(18) 0.0531(10) Uiso 1.000000 R
C4 C 0.8041(4) 0.6900(3) 0.6413(2) 0.0492(9) Uani 1.000000 .
H4 H 0.8867(4) 0.7232(3) 0.6414(2) 0.0590(11) Uiso 1.000000 R
C5 C 0.7782(4) 0.6415(3) 0.69283(18) 0.0435(8) Uani 1.000000 .
H5 H 0.8437(4) 0.6407(3) 0.72827(18) 0.0522(10) Uiso 1.000000 R
C6 C 0.6553(3) 0.5933(2) 0.69272(15) 0.0310(6) Uani 1.000000 .
C7 C 0.6148(3) 0.5436(2) 0.74583(15) 0.0315(6) Uani 1.000000 .
C8 C 0.4809(3) 0.5021(2) 0.73470(14) 0.0273(6) Uani 1.000000 .
C9 C 0.4373(4) 0.4544(2) 0.78201(15) 0.0364(7) Uani 1.000000 .
H9 H 0.3514(4) 0.4246(2) 0.77536(15) 0.0437(8) Uiso 1.000000 R
C10 C 0.4604(5) 0.3976(3) 0.88472(18) 0.0589(11) Uani 1.000000 .
H10 H 0.3748(5) 0.3677(3) 0.87595(18) 0.0707(13) Uiso 1.000000 R
C11 C 0.5298(6) 0.3910(4) 0.94135(19) 0.0701(14) Uani 1.000000 .
H11 H 0.4927(6) 0.3564(4) 0.97199(19) 0.0842(16) Uiso 1.000000 R
C12 C 0.6547(5) 0.4342(3) 0.95539(17) 0.0627(12) Uani 1.000000 .
H12 H 0.7021(5) 0.4306(3) 0.99561(17) 0.0753(15) Uiso 1.000000 R
C13 C 0.7084(5) 0.4818(3) 0.91055(19) 0.0511(10) Uani 1.000000 .
H13 H 0.7945(5) 0.5107(3) 0.91971(19) 0.0613(12) Uiso 1.000000 R
C14 C 0.6382(4) 0.4890(2) 0.85067(15) 0.0383(8) Uani 1.000000 .
C15 C 0.6887(4) 0.5357(2) 0.80251(16) 0.0368(7) Uani 1.000000 .
H15 H 0.7767(4) 0.5626(2) 0.80933(16) 0.0441(9) Uiso 1.000000 R
C16 C 0.3253(3) 0.6955(2) 0.72087(14) 0.0329(6) Uani 1.000000 .
H16 H 0.3859(3) 0.6694(2) 0.75317(14) 0.0395(8) Uiso 1.000000 R
C17 C 0.2687(3) 0.7807(2) 0.72994(16) 0.0382(7) Uani 1.000000 .
H17 H 0.2916(3) 0.8127(2) 0.76749(16) 0.0458(9) Uiso 1.000000 R
C18 C 0.1786(3) 0.8188(2) 0.68401(16) 0.0363(7) Uani 1.000000 .
H18 H 0.1362(3) 0.8764(2) 0.68991(16) 0.0436(9) Uiso 1.000000 R
C19 C 0.1510(3) 0.7717(2) 0.62918(14) 0.0305(6) Uani 1.000000 .
H19 H 0.0908(3) 0.7974(2) 0.59655(14) 0.0366(8) Uiso 1.000000 R
C20 C 0.2120(3) 0.68651(19) 0.62217(13) 0.0251(6) Uani 1.000000 .
C21 C 0.1900(3) 0.6324(2) 0.56533(13) 0.0255(6) Uani 1.000000 .
C22 C 0.0934(3) 0.6543(2) 0.51621(15) 0.0373(7) Uani 1.000000 .
H22 H 0.0374(3) 0.7073(2) 0.51791(15) 0.0448(9) Uiso 1.000000 R
C23 C 0.0794(4) 0.5987(3) 0.46501(15) 0.0436(8) Uani 1.000000 .
H23 H 0.0132(4) 0.6126(3) 0.43121(15) 0.0523(10) Uiso 1.000000 R
C24 C 0.1629(4) 0.5224(2) 0.46338(15) 0.0369(7) Uani 1.000000 .
H24 H 0.1562(4) 0.4837(2) 0.42822(15) 0.0443(9) Uiso 1.000000 R
C25 C 0.2554(3) 0.5036(2) 0.51351(14) 0.0300(6) Uani 1.000000 .
H25 H 0.3122(3) 0.4510(2) 0.51236(14) 0.0360(7) Uiso 1.000000 R
C26 C 0.0997(3) 0.4664(2) 0.68781(14) 0.0314(6) Uani 1.000000 .
H26 H 0.0901(3) 0.5301(2) 0.69663(14) 0.0377(8) Uiso 1.000000 R
C27 C -0.0047(4) 0.4070(3) 0.69777(15) 0.0391(7) Uani 1.000000 .
H27 H -0.0839(4) 0.4295(3) 0.71312(15) 0.0469(9) Uiso 1.000000 R
C28 C 0.0089(4) 0.3136(3) 0.68482(18) 0.0441(8) Uani 1.000000 .
H28 H -0.0606(4) 0.2709(3) 0.69134(18) 0.0529(10) Uiso 1.000000 R
C29 C 0.1247(4) 0.2846(2) 0.66249(17) 0.0403(8) Uani 1.000000 .
H29 H 0.1354(4) 0.2212(2) 0.65315(17) 0.0484(9) Uiso 1.000000 R
C30 C 0.2268(3) 0.3469(2) 0.65335(13) 0.0291(6) Uani 1.000000 .
C31 C 0.3548(3) 0.3224(2) 0.63024(13) 0.0292(6) Uani 1.000000 .
C32 C 0.3880(4) 0.2323(2) 0.61525(17) 0.0423(8) Uani 1.000000 .
H32 H 0.3245(4) 0.1837(2) 0.61768(17) 0.0507(10) Uiso 1.000000 R
C33 C 0.5128(4) 0.2141(2) 0.59698(17) 0.0442(8) Uani 1.000000 .
H33 H 0.5377(4) 0.1527(2) 0.58802(17) 0.0530(10) Uiso 1.000000 R
C34 C 0.6019(4) 0.2865(2) 0.59182(16) 0.0406(8) Uani 1.000000 .
H34 H 0.6882(4) 0.2756(2) 0.57861(16) 0.0487(9) Uiso 1.000000 R
C35 C 0.5632(3) 0.3747(2) 0.60617(14) 0.0321(6) Uani 1.000000 .
H35 H 0.6246(3) 0.4241(2) 0.60235(14) 0.0386(8) Uiso 1.000000 R
Cl1 Cl 0.88746(9) 0.04964(8) 0.62939(5) 0.0527(2) Uani 1.000000 .
O1 O 0.9647(5) 0.0804(4) 0.6824(2) 0.1138(17) Uani 1.000000 .
O2 O 0.7559(4) 0.0707(5) 0.6268(3) 0.135(2) Uani 1.000000 .
O3 O 0.9295(10) 0.0941(9) 0.5816(3) 0.278(6) Uani 1.000000 .
O4 O 0.8955(8) -0.0459(5) 0.6277(4) 0.194(4) Uani 1.000000 .
O5 O 0.9037(5) 0.8516(3) 0.5066(3) 0.0969(13) Uani 1.000000 .
H5a H 0.964(6) 0.879(4) 0.488(3) 0.145(2) Uiso 1.000000 G
H5b H 0.864(7) 0.891(4) 0.527(3) 0.145(2) Uiso 1.000000 G

loop_
_atom_site_aniso_label
_atom_site_aniso_U_11
_atom_site_aniso_U_22
_atom_site_aniso_U_33
_atom_site_aniso_U_12
_atom_site_aniso_U_13
_atom_site_aniso_U_23
Ru1 0.02527(14) 0.02064(13) 0.01923(13) 0.00016(7) 0.00186(8) -0.00085(7)
N1 0.0501(17) 0.0348(15) 0.0290(13) 0.0004(13) -0.0056(12) 0.0027(11)
N2 0.0265(12) 0.0219(11) 0.0239(11) -0.0030(9) 0.0050(9) -0.0033(9)
N3 0.0277(12) 0.0238(12) 0.0214(11) -0.0012(9) 0.0048(9) 0.0007(9)
N4 0.0297(12) 0.0266(12) 0.0191(11) -0.0029(10) 0.0014(9) 0.0028(9)
N5 0.0323(13) 0.0239(12) 0.0195(11) 0.0018(10) -0.0024(9) 0.0011(9)
C1 0.0282(14) 0.0220(13) 0.0312(15) 0.0005(11) 0.0081(11) -0.0040(11)
C2 0.0380(17) 0.0289(15) 0.0349(16) -0.0010(13) 0.0111(13) -0.0009(13)
C3 0.050(2) 0.0331(17) 0.054(2) -0.0058(15) 0.0240(17) -0.0016(15)
C4 0.0384(19) 0.042(2) 0.070(3) -0.0148(15) 0.0182(18) -0.0117(18)
C5 0.0351(18) 0.0396(18) 0.055(2) -0.0064(14) 0.0025(15) -0.0129(16)
C6 0.0303(15) 0.0234(14) 0.0393(16) -0.0001(11) 0.0042(12) -0.0066(12)
C7 0.0349(16) 0.0232(14) 0.0345(16) 0.0056(12) -0.0032(12) -0.0071(12)
C8 0.0320(15) 0.0228(13) 0.0257(14) 0.0031(12) -0.0014(12) -0.0018(11)
C9 0.0397(18) 0.0375(17) 0.0298(16) -0.0045(14) -0.0049(13) 0.0037(13)
C10 0.076(3) 0.060(3) 0.037(2) -0.014(2) -0.0068(19) 0.0172(19)
C11 0.101(4) 0.071(3) 0.034(2) -0.010(3) -0.009(2) 0.016(2)
C12 0.095(3) 0.059(3) 0.0273(18) 0.008(2) -0.018(2) 0.0022(17)
C13 0.063(3) 0.044(2) 0.041(2) 0.0072(17) -0.0160(18) -0.0101(16)
C14 0.051(2) 0.0266(17) 0.0344(18) 0.0081(14) -0.0069(15) -0.0065(12)
C15 0.0380(18) 0.0293(15) 0.0402(18) 0.0017(13) -0.0062(14) -0.0088(13)
C16 0.0350(16) 0.0350(16) 0.0287(15) 0.0004(13) 0.0038(12) -0.0076(13)
C17 0.0422(18) 0.0346(17) 0.0387(17) -0.0051(14) 0.0091(14) -0.0147(14)
C18 0.0410(18) 0.0233(15) 0.0471(19) -0.0013(13) 0.0154(15) -0.0073(13)
C19 0.0317(15) 0.0247(14) 0.0364(16) 0.0010(12) 0.0090(12) 0.0025(12)
C20 0.0258(14) 0.0220(13) 0.0282(14) -0.0037(11) 0.0065(11) 0.0002(11)
C21 0.0276(14) 0.0258(14) 0.0237(13) -0.0014(11) 0.0058(11) 0.0010(11)
C22 0.0385(17) 0.0393(18) 0.0334(16) 0.0098(14) 0.0012(13) 0.0015(14)
C23 0.0414(19) 0.057(2) 0.0291(16) 0.0090(16) -0.0081(13) -0.0012(15)
C24 0.0428(19) 0.043(2) 0.0241(15) -0.0004(14) 0.0020(13) -0.0059(13)
C25 0.0366(17) 0.0293(14) 0.0241(14) 0.0012(13) 0.0041(12) -0.0028(12)
C26 0.0336(16) 0.0338(16) 0.0275(15) 0.0012(12) 0.0062(12) -0.0026(12)
C27 0.0379(18) 0.0436(19) 0.0381(17) -0.0024(14) 0.0139(14) 0.0035(14)
C28 0.0425(19) 0.0389(18) 0.052(2) -0.0081(15) 0.0124(16) 0.0114(16)
C29 0.0448(19) 0.0257(16) 0.051(2) -0.0023(14) 0.0074(15) 0.0090(14)
C30 0.0353(16) 0.0250(14) 0.0263(14) 0.0017(12) 0.0015(12) 0.0066(11)
C31 0.0393(16) 0.0202(14) 0.0275(14) 0.0030(12) 0.0020(12) 0.0049(11)
C32 0.054(2) 0.0222(15) 0.052(2) 0.0030(14) 0.0120(16) 0.0038(14)
C33 0.061(2) 0.0245(16) 0.047(2) 0.0109(15) 0.0093(17) 0.0005(14)
C34 0.0439(19) 0.0393(18) 0.0392(18) 0.0125(15) 0.0077(14) -0.0014(15)
C35 0.0338(16) 0.0321(16) 0.0312(15) 0.0035(13) 0.0067(12) -0.0012(12)
Cl1 0.0384(5) 0.0689(6) 0.0486(5) 0.0054(4) -0.0031(4) 0.0046(5)
O1 0.116(3) 0.114(4) 0.096(3) -0.046(3) -0.048(3) 0.025(3)
O2 0.060(3) 0.167(5) 0.173(5) 0.037(3) -0.008(3) -0.019(4)
O3 0.289(11) 0.456(17) 0.091(4) -0.154(11) 0.034(5) 0.092(7)
O4 0.191(7) 0.102(4) 0.267(9) 0.069(5) -0.061(6) -0.079(5)
O5 0.108(4) 0.059(2) 0.124(4) 0.018(2) 0.017(3) 0.016(2)

loop_
_atom_type_symbol
_atom_type_scat_dispersion_real
_atom_type_scat_dispersion_imag
_atom_type_scat_Cromer_Mann_a1
_atom_type_scat_Cromer_Mann_a2
_atom_type_scat_Cromer_Mann_a3
_atom_type_scat_Cromer_Mann_a4
_atom_type_scat_Cromer_Mann_b1
_atom_type_scat_Cromer_Mann_b2
_atom_type_scat_Cromer_Mann_b3
_atom_type_scat_Cromer_Mann_b4
_atom_type_scat_Cromer_Mann_c
_atom_type_scat_source
_atom_type_scat_dispersion_source
Ru 0.07491 3.26787 19.26740 12.91820 4.86337 1.56756 0.80852 8.43467 24.79970 94.29280 5.37873983383 'International Tables Volume C Table 6.1.1.4 (pp. 500-502)' 'Henke, Gullikson and Davis, At. Data and Nucl. Data Tables, 1993, 54, 2'
C 0.01920 0.00962 2.31000 1.02000 1.58860 0.86500 20.84390 10.20750 0.56870 51.65120 0.215599998832 'International Tables Volume C Table 6.1.1.4 (pp. 500-502)' 'Henke, Gullikson and Davis, At. Data and Nucl. Data Tables, 1993, 54, 2'
Cl 0.36843 0.69943 11.46040 7.19640 6.25560 1.64550 0.01040 1.16620 18.51940 47.77840 -9.55739974976 'International Tables Volume C Table 6.1.1.4 (pp. 500-502)' 'Henke, Gullikson and Davis, At. Data and Nucl. Data Tables, 1993, 54, 2'
H 0.00000 0.00000 0.49300 0.32291 0.14019 0.04081 10.51090 26.12570 3.14236 57.79970 0.0030380000826 'International Tables Volume C Table 6.1.1.4 (pp. 500-502)' 'Henke, Gullikson and Davis, At. Data and Nucl. Data Tables, 1993, 54, 2'
O 0.05239 0.03377 3.04850 2.28680 1.54630 0.86700 13.27710 5.70110 0.32390 32.90890 0.250800013542 'International Tables Volume C Table 6.1.1.4 (pp. 500-502)' 'Henke, Gullikson and Davis, At. Data and Nucl. Data Tables, 1993, 54, 2'
N 0.03256 0.01839 12.21260 3.13220 2.01250 1.16630 0.00570 9.89330 28.99750 0.58260 -11.5290002823 'International Tables Volume C Table 6.1.1.4 (pp. 500-502)' 'Henke, Gullikson and Davis, At. Data and Nucl. Data Tables, 1993, 54, 2'

loop_
_geom_angle_atom_site_label_1
_geom_angle_atom_site_label_2
_geom_angle_atom_site_label_3
_geom_angle
_geom_angle_site_symmetry_1
_geom_angle_site_symmetry_3
_geom_angle_publ_flag
N3 Ru1 N2 77.94(9) . . ?
N4 Ru1 N2 98.00(9) . . ?
N4 Ru1 N3 87.57(9) . . ?
N5 Ru1 N2 173.69(9) . . ?
N5 Ru1 N3 97.02(9) . . ?
N5 Ru1 N4 77.85(10) . . ?
C1 Ru1 N2 87.15(10) . . ?
C1 Ru1 N3 98.51(10) . . ?
C1 Ru1 N4 172.77(11) . . ?
C1 Ru1 N5 97.43(10) . . ?
C8 Ru1 N2 96.11(11) . . ?
C8 Ru1 N3 174.03(10) . . ?
C8 Ru1 N4 93.74(11) . . ?
C8 Ru1 N5 88.95(10) . . ?
C8 Ru1 C1 80.61(12) . . ?
C10 N1 C9 119.3(3) . . ?
C14 N1 C9 120.0(3) . . ?
C14 N1 C10 120.7(3) . . ?
C16 N2 Ru1 125.7(2) . . ?
C20 N2 Ru1 116.32(18) . . ?
C20 N2 C16 117.9(3) . . ?
C21 N3 Ru1 114.98(18) . . ?
C25 N3 Ru1 126.2(2) . . ?
C25 N3 C21 118.0(3) . . ?
C26 N4 Ru1 126.7(2) . . ?
C30 N4 Ru1 115.20(19) . . ?
C30 N4 C26 118.1(3) . . ?
C31 N5 Ru1 117.07(19) . . ?
C35 N5 Ru1 125.1(2) . . ?
C35 N5 C31 117.8(3) . . ?
C2 C1 Ru1 127.5(2) . . ?
C6 C1 Ru1 115.9(2) . . ?
C6 C1 C2 116.5(3) . . ?
H2 C2 C1 119.04(18) . . ?
C3 C2 C1 121.9(3) . . ?
C3 C2 H2 119.0(2) . . ?
H3 C3 C2 119.8(2) . . ?
C4 C3 C2 120.4(3) . . ?
C4 C3 H3 119.8(2) . . ?
H4 C4 C3 120.1(2) . . ?
C5 C4 C3 119.7(3) . . ?
C5 C4 H4 120.1(2) . . ?
H5 C5 C4 120.0(2) . . ?
C6 C5 C4 119.9(3) . . ?
C6 C5 H5 120.0(2) . . ?
C5 C6 C1 121.5(3) . . ?
C7 C6 C1 114.1(3) . . ?
C7 C6 C5 124.3(3) . . ?
C8 C7 C6 113.8(3) . . ?
C15 C7 C6 126.6(3) . . ?
C15 C7 C8 119.6(3) . . ?
C7 C8 Ru1 115.6(2) . . ?
C9 C8 Ru1 127.6(2) . . ?
C9 C8 C7 116.8(3) . . ?
C8 C9 N1 123.2(3) . . ?
H9 C9 N1 118.38(19) . . ?
H9 C9 C8 118.38(19) . . ?
H10 C10 N1 119.7(2) . . ?
C11 C10 N1 120.6(4) . . ?
C11 C10 H10 119.7(3) . . ?
H11 C11 C10 119.6(3) . . ?
C12 C11 C10 120.9(4) . . ?
C12 C11 H11 119.6(2) . . ?
H12 C12 C11 120.5(2) . . ?
C13 C12 C11 119.0(4) . . ?
C13 C12 H12 120.5(3) . . ?
H13 C13 C12 119.4(3) . . ?
C14 C13 C12 121.3(4) . . ?
C14 C13 H13 119.4(3) . . ?
C13 C14 N1 117.6(4) . . ?
C15 C14 N1 118.5(3) . . ?
C15 C14 C13 123.9(4) . . ?
C14 C15 C7 121.8(3) . . ?
H15 C15 C7 119.1(2) . . ?
H15 C15 C14 119.1(2) . . ?
H16 C16 N2 118.59(18) . . ?
C17 C16 N2 122.8(3) . . ?
C17 C16 H16 118.6(2) . . ?
H17 C17 C16 120.3(2) . . ?
C18 C17 C16 119.4(3) . . ?
C18 C17 H17 120.32(19) . . ?
H18 C18 C17 120.60(19) . . ?
C19 C18 C17 118.8(3) . . ?
C19 C18 H18 120.60(19) . . ?
H19 C19 C18 120.25(19) . . ?
C20 C19 C18 119.5(3) . . ?
C20 C19 H19 120.25(18) . . ?
C19 C20 N2 121.5(3) . . ?
C21 C20 N2 115.3(2) . . ?
C21 C20 C19 123.2(3) . . ?
C20 C21 N3 114.6(3) . . ?
C22 C21 N3 121.6(3) . . ?
C22 C21 C20 123.7(3) . . ?
H22 C22 C21 120.26(18) . . ?
C23 C22 C21 119.5(3) . . ?
C23 C22 H22 120.3(2) . . ?
H23 C23 C22 120.4(2) . . ?
C24 C23 C22 119.2(3) . . ?
C24 C23 H23 120.4(2) . . ?
H24 C24 C23 120.67(19) . . ?
C25 C24 C23 118.7(3) . . ?
C25 C24 H24 120.67(19) . . ?
C24 C25 N3 123.0(3) . . ?
H25 C25 N3 118.49(17) . . ?
H25 C25 C24 118.49(19) . . ?
H26 C26 N4 118.40(17) . . ?
C27 C26 N4 123.2(3) . . ?
C27 C26 H26 118.4(2) . . ?
H27 C27 C26 120.7(2) . . ?
C28 C27 C26 118.6(3) . . ?
C28 C27 H27 120.7(2) . . ?
H28 C28 C27 120.7(2) . . ?
C29 C28 C27 118.6(3) . . ?
C29 C28 H28 120.7(2) . . ?
H29 C29 C28 119.6(2) . . ?
C30 C29 C28 120.7(3) . . ?
C30 C29 H29 119.64(19) . . ?
C29 C30 N4 120.8(3) . . ?
C31 C30 N4 114.5(3) . . ?
C31 C30 C29 124.7(3) . . ?
C30 C31 N5 115.4(3) . . ?
C32 C31 N5 121.4(3) . . ?
C32 C31 C30 123.2(3) . . ?
H32 C32 C31 120.1(2) . . ?
C33 C32 C31 119.7(3) . . ?
C33 C32 H32 120.1(2) . . ?
H33 C33 C32 120.5(2) . . ?
C34 C33 C32 119.1(3) . . ?
C34 C33 H33 120.5(2) . . ?
H34 C34 C33 120.5(2) . . ?
C35 C34 C33 118.9(3) . . ?
C35 C34 H34 120.5(2) . . ?
C34 C35 N5 123.0(3) . . ?
H35 C35 N5 118.51(17) . . ?
H35 C35 C34 118.5(2) . . ?
O2 Cl1 O1 113.4(4) . . ?
O3 Cl1 O1 108.2(5) . . ?
O3 Cl1 O2 104.7(6) . . ?
O4 Cl1 O1 108.3(4) . . ?
O4 Cl1 O2 106.6(4) . . ?
O4 Cl1 O3 115.7(7) . . ?
H5b O5 H5a 109.6 . . ?

loop_
_geom_bond_atom_site_label_1
_geom_bond_atom_site_label_2
_geom_bond_distance
_geom_bond_site_symmetry_2
_geom_bond_publ_flag
Ru1 N2 2.053(2) . ?
Ru1 N3 2.110(2) . ?
Ru1 N4 2.114(2) . ?
Ru1 N5 2.050(2) . ?
Ru1 C1 2.046(3) . ?
Ru1 C8 2.026(3) . ?
N1 C9 1.389(4) . ?
N1 C10 1.378(5) . ?
N1 C14 1.379(5) . ?
N2 C16 1.344(4) . ?
N2 C20 1.364(4) . ?
N3 C21 1.350(4) . ?
N3 C25 1.355(4) . ?
N4 C26 1.342(4) . ?
N4 C30 1.365(4) . ?
N5 C31 1.360(4) . ?
N5 C35 1.350(4) . ?
C1 C2 1.407(4) . ?
C1 C6 1.421(4) . ?
C2 H2 0.9500 . ?
C2 C3 1.389(5) . ?
C3 H3 0.9500 . ?
C3 C4 1.393(6) . ?
C4 H4 0.9500 . ?
C4 C5 1.385(6) . ?
C5 H5 0.9500 . ?
C5 C6 1.404(5) . ?
C6 C7 1.469(5) . ?
C7 C8 1.450(4) . ?
C7 C15 1.370(5) . ?
C8 C9 1.363(5) . ?
C9 H9 0.9500 . ?
C10 H10 0.9500 . ?
C10 C11 1.349(6) . ?
C11 H11 0.9500 . ?
C11 C12 1.386(7) . ?
C12 H12 0.9500 . ?
C12 C13 1.364(7) . ?
C13 H13 0.9500 . ?
C13 C14 1.415(5) . ?
C14 C15 1.400(5) . ?
C15 H15 0.9500 . ?
C16 H16 0.9500 . ?
C16 C17 1.380(5) . ?
C17 H17 0.9500 . ?
C17 C18 1.378(5) . ?
C18 H18 0.9500 . ?
C18 C19 1.382(5) . ?
C19 H19 0.9500 . ?
C19 C20 1.391(4) . ?
C20 C21 1.468(4) . ?
C21 C22 1.389(4) . ?
C22 H22 0.9500 . ?
C22 C23 1.377(5) . ?
C23 H23 0.9500 . ?
C23 C24 1.384(5) . ?
C24 H24 0.9500 . ?
C24 C25 1.371(5) . ?
C25 H25 0.9500 . ?
C26 H26 0.9500 . ?
C26 C27 1.384(5) . ?
C27 H27 0.9500 . ?
C27 C28 1.393(5) . ?
C28 H28 0.9500 . ?
C28 C29 1.369(5) . ?
C29 H29 0.9500 . ?
C29 C30 1.389(4) . ?
C30 C31 1.468(4) . ?
C31 C32 1.396(4) . ?
C32 H32 0.9500 . ?
C32 C33 1.372(5) . ?
C33 H33 0.9500 . ?
C33 C34 1.384(5) . ?
C34 H34 0.9500 . ?
C34 C35 1.381(5) . ?
C35 H35 0.9500 . ?
Cl1 O1 1.387(4) . ?
Cl1 O2 1.333(4) . ?
Cl1 O3 1.341(6) . ?
Cl1 O4 1.387(6) . ?
O5 H5a 0.8492 . ?
O5 H5b 0.8489 . ?
